data_4513610
loop_
_publ_author_name
'Bai, Xing-Feng'
'Xu, Zheng'
'Xia, Chun-Gu'
'Zheng, Zhan-Jiang'
'Xu, Li-Wen'

_publ_section_title
;
 Aromatic-Amide-Derived Nonbiaryl Atropisomer as Highly Efficient Ligand
 for Asymmetric Silver-Catalyzed [3 + 2] Cycloaddition
;
_journal_issue 10
_journal_name_full 'ACS Catalysis'
_journal_page_first 6016
_journal_paper_doi 10.1021/acscatal.5b01685
_journal_volume 5
_journal_year 2015
_chemical_absolute_configuration unk
_chemical_formula_sum 'C20 H20 Cl N O4'
_chemical_formula_weight 373.82
_chemical_name_systematic
; 
 ? 
;
_space_group_IT_number 19
_symmetry_cell_setting orthorhombic
_symmetry_space_group_name_Hall 'P 2ac 2ab'
_symmetry_space_group_name_H-M 'P 21 21 21'
_atom_sites_solution_hydrogens geom
_atom_sites_solution_primary direct
_atom_sites_solution_secondary difmap
_audit_creation_method SHELXL-97
_cell_angle_alpha 90.00
_cell_angle_beta 90.00
_cell_angle_gamma 90.00
_cell_formula_units_Z 4
_cell_length_a 8.1602(16)
_cell_length_b 11.357(2)
_cell_length_c 20.590(4)
_cell_measurement_reflns_used 2225
_cell_measurement_temperature 296(2)
_cell_measurement_theta_max 26.94
_cell_measurement_theta_min 2.41
_cell_volume 1908.2(6)
_computing_cell_refinement 'Bruker SAINT'
_computing_data_collection 'Bruker APEX2'
_computing_data_reduction 'Bruker SAINT'
_computing_molecular_graphics 'Bruker SHELXTL'
_computing_publication_material 'Bruker SHELXTL'
_computing_structure_refinement 'SHELXL-97 (Sheldrick, 2008)'
_computing_structure_solution 'SHELXS-97 (Sheldrick, 2008)'
_diffrn_ambient_temperature 296(2)
_diffrn_measured_fraction_theta_full 0.979
_diffrn_measured_fraction_theta_max 0.979
_diffrn_measurement_device_type 'Bruker APEX-II CCD'
_diffrn_measurement_method '\f and \w scans'
_diffrn_radiation_monochromator graphite
_diffrn_radiation_source 'fine-focus sealed tube'
_diffrn_radiation_type MoK\a
_diffrn_radiation_wavelength 0.71073
_diffrn_reflns_av_R_equivalents 0.0217
_diffrn_reflns_av_sigmaI/netI 0.0384
_diffrn_reflns_limit_h_max 8
_diffrn_reflns_limit_h_min -9
_diffrn_reflns_limit_k_max 13
_diffrn_reflns_limit_k_min -10
_diffrn_reflns_limit_l_max 13
_diffrn_reflns_limit_l_min -24
_diffrn_reflns_number 5926
_diffrn_reflns_theta_full 25.20
_diffrn_reflns_theta_max 25.20
_diffrn_reflns_theta_min 2.05
_exptl_absorpt_coefficient_mu 0.224
_exptl_absorpt_correction_T_max 0.960
_exptl_absorpt_correction_T_min 0.948
_exptl_absorpt_correction_type multi-scan
_exptl_crystal_colour colorless
_exptl_crystal_density_diffrn 1.301
_exptl_crystal_density_method 'not measured'
_exptl_crystal_description block
_exptl_crystal_F_000 784
_exptl_crystal_size_max 0.24
_exptl_crystal_size_mid 0.20
_exptl_crystal_size_min 0.18
_refine_diff_density_max 0.347
_refine_diff_density_min -0.275
_refine_diff_density_rms 0.046
_refine_ls_abs_structure_details 'Flack H D (1983), Acta Cryst. A39, 876-881'
_refine_ls_abs_structure_Flack 0.16(11)
_refine_ls_extinction_method none
_refine_ls_goodness_of_fit_ref 1.034
_refine_ls_hydrogen_treatment mixed
_refine_ls_matrix_type full
_refine_ls_number_parameters 237
_refine_ls_number_reflns 3337
_refine_ls_number_restraints 0
_refine_ls_restrained_S_all 1.034
_refine_ls_R_factor_all 0.0622
_refine_ls_R_factor_gt 0.0502
_refine_ls_shift/su_max 0.000
_refine_ls_shift/su_mean 0.000
_refine_ls_structure_factor_coef Fsqd
_refine_ls_weighting_details 'calc w=1/[\s^2^(Fo^2^)+(0.0869P)^2^+0.3035P] where P=(Fo^2^+2Fc^2^)/3'
_refine_ls_weighting_scheme calc
_refine_ls_wR_factor_gt 0.1366
_refine_ls_wR_factor_ref 0.1478
_reflns_number_gt 2762
_reflns_number_total 3337
_reflns_threshold_expression >2sigma(I)
_cod_data_source_file cs5b01685_si_003.cif
_cod_data_source_block mo_20150317b_0m
_cod_depositor_comments
;
The following automatic conversions were performed:

'_symmetry_cell_setting' value 'Orthorhombic' changed to
'orthorhombic' according to
/usr/data/users/saulius/crontab/automatic-downloads/rss-feeds/ACS/lib/dictionaries/cif_core.dic
dictionary named 'cif_core.dic' version 2.4.2 from 2011-04-26.

Automatic conversion script
Id: cif_fix_values 3271 2015-04-21 07:52:19Z andrius 

 Adding full bibliography for 4513610--4513611.cif.
;
_cod_original_sg_symbol_H-M P2(1)2(1)2(1)
_cod_database_code 4513610

loop_
_symmetry_equiv_pos_as_xyz
'x, y, z'
'-x+1/2, -y, z+1/2'
'-x, y+1/2, -z+1/2'
'x+1/2, -y+1/2, -z'

loop_
_atom_site_label
_atom_site_type_symbol
_atom_site_fract_x
_atom_site_fract_y
_atom_site_fract_z
_atom_site_U_iso_or_equiv
_atom_site_adp_type
_atom_site_occupancy
_atom_site_symmetry_multiplicity
_atom_site_calc_flag
_atom_site_refinement_flags
Cl1 Cl -0.27535(17) 0.88138(10) 0.77299(6) 0.0973(4) Uani 1 1 d .
C3 C -0.1060(4) 0.5645(3) 0.81888(14) 0.0542(7) Uani 1 1 d .
H3 H -0.0700 0.4980 0.7967 0.065 Uiso 1 1 calc R
C4 C -0.1030(3) 0.5651(2) 0.88644(13) 0.0436(6) Uani 1 1 d .
C1 C -0.2080(4) 0.7586(3) 0.81672(16) 0.0594(8) Uani 1 1 d .
C2 C -0.1610(4) 0.6602(3) 0.78404(15) 0.0621(8) Uani 1 1 d .
H2 H -0.1660 0.6576 0.7389 0.075 Uiso 1 1 calc R
C6 C -0.2035(4) 0.7637(3) 0.88439(17) 0.0644(8) Uani 1 1 d .
H6 H -0.2343 0.8319 0.9062 0.077 Uiso 1 1 calc R
C11 C 0.2330(4) 0.5411(3) 0.94163(16) 0.0579(8) Uani 1 1 d .
C8 C 0.0952(4) 0.4699(3) 0.97146(13) 0.0498(7) Uani 1 1 d .
H8 H 0.0615 0.5065 1.0125 0.060 Uiso 1 1 calc R
C12 C 0.4557(5) 0.5435(5) 0.8690(3) 0.0977(14) Uani 1 1 d .
H12A H 0.4357 0.6233 0.8558 0.147 Uiso 1 1 calc R
H12B H 0.4953 0.4990 0.8326 0.147 Uiso 1 1 calc R
H12C H 0.5362 0.5426 0.9030 0.147 Uiso 1 1 calc R
O2 O 0.3048(3) 0.4917(2) 0.89252(13) 0.0807(8) Uani 1 1 d .
O1 O 0.2775(5) 0.6339(3) 0.96355(17) 0.1235(14) Uani 1 1 d .
N1 N 0.1485(3) 0.3502(2) 0.98378(11) 0.0544(7) Uani 1 1 d .
H1 H 0.2271 0.3310 1.0095 0.065 Uiso 1 1 calc R
C10 C -0.0174(3) 0.3428(3) 0.89061(13) 0.0423(6) Uani 1 1 d .
H10 H 0.0696 0.3568 0.8587 0.051 Uiso 1 1 calc R
C15 C 0.1449(4) 0.1599(3) 0.92431(14) 0.0529(7) Uani 1 1 d .
C9 C 0.0494(3) 0.2661(3) 0.94622(13) 0.0484(7) Uani 1 1 d .
H9 H -0.0426 0.2398 0.9731 0.058 Uiso 1 1 calc R
C18 C 0.3193(6) -0.0376(4) 0.8837(3) 0.0918(13) Uani 1 1 d .
H18 H 0.3772 -0.1037 0.8702 0.110 Uiso 1 1 calc R
C20 C 0.3011(4) 0.1696(3) 0.89813(14) 0.0530(7) Uani 1 1 d .
H20 H 0.3495 0.2434 0.8945 0.064 Uiso 1 1 calc R
C16 C 0.0787(4) 0.0493(4) 0.9301(3) 0.0881(13) Uani 1 1 d .
H16 H -0.0257 0.0407 0.9475 0.106 Uiso 1 1 calc R
C17 C 0.1639(6) -0.0494(4) 0.9106(3) 0.1113(19) Uani 1 1 d .
H17 H 0.1174 -0.1237 0.9153 0.134 Uiso 1 1 calc R
C19 C 0.3857(4) 0.0715(3) 0.87748(16) 0.0649(9) Uani 1 1 d .
H19 H 0.4891 0.0800 0.8591 0.078 Uiso 1 1 calc R
C13 C -0.1637(4) 0.2896(3) 0.85716(13) 0.0481(7) Uani 1 1 d .
C14 C -0.2651(6) 0.2214(4) 0.75659(19) 0.0901(13) Uani 1 1 d .
H14A H -0.2991 0.1483 0.7757 0.135 Uiso 1 1 calc R
H14B H -0.2275 0.2076 0.7131 0.135 Uiso 1 1 calc R
H14C H -0.3560 0.2751 0.7557 0.135 Uiso 1 1 calc R
O3 O -0.2917(3) 0.2674(3) 0.88270(11) 0.0749(7) Uani 1 1 d .
O4 O -0.1346(3) 0.2713(2) 0.79440(9) 0.0643(6) Uani 1 1 d .
C7 C -0.0564(3) 0.4575(3) 0.92627(13) 0.0453(6) Uani 1 1 d .
H7 H -0.1501 0.4408 0.9546 0.054 Uiso 1 1 calc R
C5 C -0.1528(4) 0.6664(3) 0.91790(14) 0.0570(8) Uani 1 1 d .
H5 H -0.1518 0.6684 0.9630 0.068 Uiso 1 1 calc R

loop_
_atom_site_aniso_label
_atom_site_aniso_U_11
_atom_site_aniso_U_22
_atom_site_aniso_U_33
_atom_site_aniso_U_23
_atom_site_aniso_U_13
_atom_site_aniso_U_12
Cl1 0.1046(8) 0.0723(6) 0.1151(8) 0.0327(6) 0.0105(7) 0.0253(6)
C3 0.0561(17) 0.0553(18) 0.0512(15) 0.0048(13) 0.0095(13) 0.0029(15)
C4 0.0301(12) 0.0510(16) 0.0498(14) 0.0023(13) 0.0016(11) -0.0038(11)
C1 0.0463(16) 0.0539(18) 0.078(2) 0.0132(16) 0.0033(15) 0.0005(15)
C2 0.067(2) 0.064(2) 0.0561(16) 0.0121(16) 0.0058(15) 0.0020(18)
C6 0.0601(19) 0.0530(18) 0.080(2) -0.0073(17) 0.0040(18) 0.0062(16)
C11 0.0442(16) 0.0603(19) 0.0691(18) -0.0066(16) -0.0144(14) -0.0023(15)
C8 0.0452(15) 0.0613(18) 0.0429(13) -0.0039(13) -0.0029(12) 0.0054(14)
C12 0.056(2) 0.120(4) 0.116(3) 0.023(3) 0.007(2) -0.023(3)
O2 0.0596(15) 0.0887(18) 0.0939(17) -0.0233(15) 0.0242(14) -0.0290(13)
O1 0.129(3) 0.108(2) 0.133(3) -0.054(2) 0.025(2) -0.056(2)
N1 0.0444(13) 0.0740(18) 0.0449(12) 0.0044(12) -0.0104(11) 0.0032(13)
C10 0.0336(12) 0.0480(15) 0.0454(13) 0.0096(12) 0.0004(11) -0.0017(11)
C15 0.0402(14) 0.0590(18) 0.0594(16) 0.0129(14) -0.0089(13) -0.0044(14)
C9 0.0352(13) 0.0642(18) 0.0457(13) 0.0125(13) -0.0001(12) -0.0048(14)
C18 0.074(3) 0.064(2) 0.138(4) -0.023(2) -0.028(3) 0.012(2)
C20 0.0447(15) 0.0574(17) 0.0567(16) 0.0026(14) -0.0010(13) -0.0019(14)
C16 0.046(2) 0.062(2) 0.156(4) 0.015(3) -0.002(2) -0.0083(18)
C17 0.073(3) 0.054(2) 0.207(6) -0.004(3) -0.021(3) -0.015(2)
C19 0.0556(18) 0.071(2) 0.0683(19) -0.0113(17) -0.0020(16) 0.0017(17)
C13 0.0432(15) 0.0498(16) 0.0511(15) 0.0128(12) -0.0070(12) -0.0041(13)
C14 0.090(3) 0.107(4) 0.072(2) -0.007(2) -0.028(2) -0.024(3)
O3 0.0473(13) 0.109(2) 0.0679(13) 0.0170(14) -0.0020(11) -0.0232(13)
O4 0.0548(13) 0.0831(16) 0.0549(11) -0.0067(11) -0.0059(10) -0.0157(12)
C7 0.0347(13) 0.0578(17) 0.0434(13) 0.0004(13) 0.0006(11) 0.0014(13)
C5 0.0525(17) 0.0639(19) 0.0546(16) -0.0057(15) -0.0040(14) -0.0005(17)

loop_
_atom_type_symbol
_atom_type_description
_atom_type_scat_dispersion_real
_atom_type_scat_dispersion_imag
_atom_type_scat_source
C C 0.0033 0.0016 'International Tables Vol C Tables 4.2.6.8 and 6.1.1.4'
H H 0.0000 0.0000 'International Tables Vol C Tables 4.2.6.8 and 6.1.1.4'
Cl Cl 0.1484 0.1585 'International Tables Vol C Tables 4.2.6.8 and 6.1.1.4'
O O 0.0106 0.0060 'International Tables Vol C Tables 4.2.6.8 and 6.1.1.4'
N N 0.0061 0.0033 'International Tables Vol C Tables 4.2.6.8 and 6.1.1.4'

loop_
_geom_angle_atom_site_label_1
_geom_angle_atom_site_label_2
_geom_angle_atom_site_label_3
_geom_angle
C2 C3 C4 121.5(3)
C5 C4 C3 117.9(3)
C5 C4 C7 119.3(3)
C3 C4 C7 122.7(3)
C2 C1 C6 121.4(3)
C2 C1 Cl1 119.3(3)
C6 C1 Cl1 119.3(3)
C1 C2 C3 118.9(3)
C5 C6 C1 118.6(3)
O1 C11 O2 122.4(4)
O1 C11 C8 122.7(3)
O2 C11 C8 114.9(3)
N1 C8 C11 110.4(3)
N1 C8 C7 105.0(2)
C11 C8 C7 113.3(2)
C11 O2 C12 118.0(3)
C8 N1 C9 110.6(2)
C13 C10 C7 113.4(2)
C13 C10 C9 113.3(2)
C7 C10 C9 101.5(2)
C16 C15 C20 117.8(3)
C16 C15 C9 120.2(3)
C20 C15 C9 121.9(3)
N1 C9 C15 113.2(2)
N1 C9 C10 102.6(2)
C15 C9 C10 114.4(2)
C19 C18 C17 119.3(4)
C19 C20 C15 121.0(3)
C15 C16 C17 121.4(4)
C16 C17 C18 119.8(4)
C18 C19 C20 120.6(4)
O3 C13 O4 123.4(3)
O3 C13 C10 125.2(3)
O4 C13 C10 111.4(2)
C13 O4 C14 117.1(3)
C4 C7 C10 118.6(2)
C4 C7 C8 116.7(2)
C10 C7 C8 101.5(2)
C6 C5 C4 121.7(3)

loop_
_geom_bond_atom_site_label_1
_geom_bond_atom_site_label_2
_geom_bond_distance
Cl1 C1 1.749(3)
C3 C2 1.378(4)
C3 C4 1.391(4)
C4 C5 1.381(4)
C4 C7 1.520(4)
C1 C2 1.359(5)
C1 C6 1.395(5)
C6 C5 1.367(5)
C11 O1 1.202(4)
C11 O2 1.296(4)
C11 C8 1.516(4)
C8 N1 1.450(4)
C8 C7 1.554(4)
C12 O2 1.448(5)
N1 C9 1.471(4)
C10 C13 1.505(4)
C10 C7 1.530(4)
C10 C9 1.538(4)
C15 C16 1.373(5)
C15 C20 1.388(4)
C15 C9 1.505(5)
C18 C19 1.358(6)
C18 C17 1.390(7)
C20 C19 1.378(5)
C16 C17 1.379(7)
C13 O3 1.196(4)
C13 O4 1.330(3)
C14 O4 1.436(4)
